data_7245710
loop_
_publ_author_name
'Li, Zi-Xi'
'Sun, Zhen-Zhou'
'Wang, Guo'
'Yang, Wei'
'Han, Hong-Liang'
'Yang, Yu-Ping'
'Li, Zhong-Feng'
'Dai, Lixiong'
'Yao, Yi-Shan'
'Jin, Qiong-Hua'

_publ_section_title
;
 Study on the luminescence properties of ionic [Cu(N^N)(P^P)]+ complexes:
 influence of ligands, counteranions and weak interactions
;
_journal_name_full CrystEngComm
_journal_paper_doi 10.1039/D2CE01177H
_journal_year 2022
_chemical_formula_moiety 'Br, C43 H36 Cu N4 P2'
_chemical_formula_sum 'C43 H36 Br Cu N4 P2'
_chemical_formula_weight 814.15
_space_group_crystal_system triclinic
_space_group_IT_number 2
_space_group_name_Hall '-P 1'
_space_group_name_H-M_alt 'P -1'
_atom_sites_solution_hydrogens geom
_atom_sites_solution_primary dual
_audit_creation_date 2017-11-18
_audit_creation_method
;
Olex2 1.2
(compiled 2017.03.02 svn.r3394 for OlexSys, GUI svn.r5324)
;
_audit_update_record
;
2021-06-20 deposited with the CCDC.	2022-09-27 downloaded from the CCDC.
;
_cell_angle_alpha 89.5485(16)
_cell_angle_beta 75.1425(17)
_cell_angle_gamma 88.0660(16)
_cell_formula_units_Z 2
_cell_length_a 11.2631(2)
_cell_length_b 12.6103(3)
_cell_length_c 13.5574(3)
_cell_measurement_reflns_used 17225
_cell_measurement_temperature 172.99(10)
_cell_measurement_theta_max 74.1940
_cell_measurement_theta_min 4.5610
_cell_volume 1860.13(7)
_computing_cell_refinement 'CrysAlisPro 1.171.39.33c (Rigaku OD, 2017)'
_computing_data_collection 'CrysAlisPro 1.171.39.33c (Rigaku OD, 2017)'
_computing_data_reduction 'CrysAlisPro 1.171.39.33c (Rigaku OD, 2017)'
_computing_molecular_graphics 'Olex2 (Dolomanov et al., 2009)'
_computing_publication_material 'Olex2 (Dolomanov et al., 2009)'
_computing_structure_refinement 'ShelXL (Sheldrick, 2015)'
_computing_structure_solution 'ShelXT (Sheldrick, 2015)'
_diffrn_ambient_environment N~2~
_diffrn_ambient_temperature 172.99(10)
_diffrn_detector 'CCD plate'
_diffrn_measured_fraction_theta_full 0.997
_diffrn_measured_fraction_theta_max 0.997
_diffrn_measurement_details
;
List of Runs (angles in degrees, time in seconds):

  # Type    Start    End  Width  t~exp~   \w     \q     \k     \f   Frames
#--------------------------------------------------------------------------
  1  \w    -89.00   9.00   0.50    0.50    --    0.00 -19.00 -30.00  196
  2  \w    -89.00  29.00   0.50    0.50    --    0.00 -82.00  90.00  236
  3  \w     39.00  74.00   0.50    0.50    --    0.00  37.00  90.00   70
  4  \w      5.00  84.00   0.50    0.50    --    0.00  37.00 -60.00  158
  5  \w     -7.00  23.00   0.50    0.50    --    0.00  19.00-120.00   60
  6  \w     53.00  80.00   0.50    0.50    --   94.00 -77.00  30.00   54
  7  \w    133.00 183.00   0.50    0.50    --   94.00  43.00 -73.16  100
  8  \w      5.00  72.00   0.50    0.50    --   94.00 -15.00   0.00  134
  9  \w     32.00  90.00   0.50    0.50    --   94.00 -61.00  90.00  116
 10  \w     84.00 117.00   0.50    0.50    --   94.00 -82.00-120.00   66
 11  \w      6.00  35.00   0.50    0.50    --   94.00 -77.00  30.00   58
 12  \w     97.00 122.00   0.50    0.50    --   94.00 -82.00 -90.00   50
 13  \w     52.00 105.00   0.50    0.50    --   94.00 -61.00-120.00  106
 14  \w      5.00 106.00   0.50    0.50    --   94.00 -61.00-180.00  202
 15  \w      5.00 123.00   0.50    0.50    --   94.00 -82.00-180.00  236
 16  \w     86.00 177.00   0.50    0.50    --   94.00  15.00 -90.00  182
 17  \w      7.00  33.00   0.50    0.50    --   94.00 -82.00 -90.00   52
 18  \w     44.00  70.00   0.50    0.50    --   94.00 -82.00 -30.00   52
 19  \w     94.00 120.00   0.50    0.50    --   94.00 -82.00 -30.00   52
 20  \w    107.00 182.00   0.50    0.50    --   94.00  77.00 150.00  150
 21  \w      6.00 121.00   0.50    0.50    --   94.00 -82.00  90.00  230
 22  \w      5.00 123.00   0.50    0.50    --   94.00 -82.00   0.00  236
 23  \w      6.00  94.00   0.50    0.50    --   94.00 -15.00-120.00  176
;
_diffrn_measurement_device 'four-circle diffractometer'
_diffrn_measurement_device_type 'XtaLAB AFC12 (RINC): Kappa dual home/near'
_diffrn_measurement_method '\w scans'
_diffrn_orient_matrix_type 'CrysAlisPro convention (1999,Acta A55,543-557)'
_diffrn_orient_matrix_UB_11 -0.0163806000
_diffrn_orient_matrix_UB_12 0.0491298000
_diffrn_orient_matrix_UB_13 -0.1002662000
_diffrn_orient_matrix_UB_21 -0.0502666000
_diffrn_orient_matrix_UB_22 0.1039220000
_diffrn_orient_matrix_UB_23 0.0568109000
_diffrn_orient_matrix_UB_31 0.1313467000
_diffrn_orient_matrix_UB_32 0.0415728000
_diffrn_orient_matrix_UB_33 -0.0232441000
_diffrn_radiation_monochromator mirror
_diffrn_radiation_probe x-ray
_diffrn_radiation_type CuK\a
_diffrn_radiation_wavelength 1.54184
_diffrn_reflns_av_R_equivalents 0.0516
_diffrn_reflns_av_unetI/netI 0.0353
_diffrn_reflns_Laue_measured_fraction_full 0.997
_diffrn_reflns_Laue_measured_fraction_max 0.997
_diffrn_reflns_limit_h_max 13
_diffrn_reflns_limit_h_min -10
_diffrn_reflns_limit_k_max 15
_diffrn_reflns_limit_k_min -14
_diffrn_reflns_limit_l_max 16
_diffrn_reflns_limit_l_min -16
_diffrn_reflns_number 19796
_diffrn_reflns_point_group_measured_fraction_full 0.997
_diffrn_reflns_point_group_measured_fraction_max 0.997
_diffrn_reflns_theta_full 66.594
_diffrn_reflns_theta_max 66.594
_diffrn_reflns_theta_min 4.063
_diffrn_source 'micro-focus sealed X-ray tube'
_diffrn_source_type 'Rigaku (Cu) X-ray Source'
_exptl_absorpt_coefficient_mu 3.184
_exptl_absorpt_correction_T_max 1.00000
_exptl_absorpt_correction_T_min 0.25870
_exptl_absorpt_correction_type multi-scan
_exptl_absorpt_process_details
;
CrysAlisPro 1.171.39.33c (Rigaku Oxford Diffraction, 2017)
Empirical absorption correction using spherical harmonics,
 implemented in SCALE3 ABSPACK scaling algorithm.
;
_exptl_crystal_colour 'clear orangish orange'
_exptl_crystal_colour_lustre clear
_exptl_crystal_colour_modifier orangish
_exptl_crystal_colour_primary orange
_exptl_crystal_density_diffrn 1.454
_exptl_crystal_description block
_exptl_crystal_F_000 832
_exptl_crystal_size_max 0.4
_exptl_crystal_size_mid 0.25
_exptl_crystal_size_min 0.25
_refine_diff_density_max 0.747
_refine_diff_density_min -0.597
_refine_diff_density_rms 0.096
_refine_ls_extinction_method none
_refine_ls_goodness_of_fit_ref 1.058
_refine_ls_hydrogen_treatment constr
_refine_ls_matrix_type full
_refine_ls_number_parameters 460
_refine_ls_number_reflns 6551
_refine_ls_number_restraints 0
_refine_ls_restrained_S_all 1.058
_refine_ls_R_factor_all 0.0424
_refine_ls_R_factor_gt 0.0411
_refine_ls_shift/su_max 0.002
_refine_ls_shift/su_mean 0.000
_refine_ls_structure_factor_coef Fsqd
_refine_ls_weighting_details 'w=1/[\s^2^(Fo^2^)+(0.0710P)^2^+1.0250P] where P=(Fo^2^+2Fc^2^)/3'
_refine_ls_weighting_scheme calc
_refine_ls_wR_factor_gt 0.1094
_refine_ls_wR_factor_ref 0.1108
_reflns_Friedel_coverage 0.000
_reflns_number_gt 6263
_reflns_number_total 6551
_reflns_threshold_expression 'I > 2\s(I)'
_cod_data_source_file d2ce01177h2.cif
_cod_data_source_block szz-34
_cod_database_code 7245710
_shelx_shelxl_version_number 2014/7
_chemical_oxdiff_formula 'Cu1 C1 H1 N1 P1 Br1'
_shelx_space_group_comment
;
The symmetry employed for this shelxl refinement is uniquely defined
by the following loop, which should always be used as a source of
symmetry information in preference to the above space-group names.
They are only intended as comments.
;
_reflns_odcompleteness_completeness 99.64
_reflns_odcompleteness_iscentric 1
_reflns_odcompleteness_theta 66.97
_olex2_refinement_description
;
1. Fixed Uiso
 At 1.2 times of:
  All C(H) groups, All C(H,H) groups
2.a Secondary CH2 refined with riding coordinates:
 C18(H18A,H18B), C31(H31A,H31B)
2.b Aromatic/amide H refined with riding coordinates:
 C10(H10), C43(H43), C37(H37), C1(H1), C11(H11), C23(H23), C8(H8), C9(H9),
 C3(H3), C16(H16), C24(H24), C2(H2), C12(H12), C39(H39), C36(H36), C20(H20),
 C42(H42), C13(H13), C40(H40), C33(H33), C35(H35), C29(H29), C30(H30), C41(H41),
  C15(H15), C14(H14), C26(H26), C28(H28), C22(H22), C34(H34), C21(H21), C27(H27)
;
_olex2_submission_special_instructions 'No special instructions were received'
_oxdiff_exptl_absorpt_empirical_details
;
Empirical correction (ABSPACK) includes:
- Absorption correction using spherical harmonics
- Frame scaling
;
_oxdiff_exptl_absorpt_empirical_full_max 2.184
_oxdiff_exptl_absorpt_empirical_full_min 0.434

loop_
_space_group_symop_operation_xyz
'x, y, z'
'-x, -y, -z'

loop_
_atom_site_label
_atom_site_type_symbol
_atom_site_fract_x
_atom_site_fract_y
_atom_site_fract_z
_atom_site_U_iso_or_equiv
_atom_site_adp_type
_atom_site_occupancy
_atom_site_site_symmetry_order
_atom_site_calc_flag
_atom_site_refinement_flags_posn
_atom_site_refinement_flags_adp
_atom_site_refinement_flags_occupancy
_atom_site_disorder_assembly
_atom_site_disorder_group
Br1 Br 1.16951(2) 0.69314(2) 0.25163(2) 0.03407(11) Uani 1 1 d . . . . .
Cu1 Cu 0.69562(3) 0.73795(2) 0.32051(2) 0.02265(11) Uani 1 1 d . . . . .
P2 P 0.77198(5) 0.66305(4) 0.16711(4) 0.02153(14) Uani 1 1 d . . . . .
P1 P 0.74681(5) 0.90719(4) 0.29869(4) 0.02236(14) Uani 1 1 d . . . . .
N2 N 0.52934(17) 0.70531(14) 0.42018(15) 0.0238(4) Uani 1 1 d . . . . .
N4 N 0.88015(18) 0.85512(15) 0.10447(14) 0.0242(4) Uani 1 1 d . . . . .
N1 N 0.76046(17) 0.67388(15) 0.43786(15) 0.0242(4) Uani 1 1 d . . . . .
N3 N 0.85531(19) 0.85454(18) -0.05951(16) 0.0325(5) Uani 1 1 d . . . . .
C5 C 0.6686(2) 0.63392(17) 0.51247(17) 0.0227(4) Uani 1 1 d . . . . .
C6 C 0.5450(2) 0.65032(17) 0.50318(17) 0.0228(4) Uani 1 1 d . . . . .
C7 C 0.4473(2) 0.60982(18) 0.57777(18) 0.0278(5) Uani 1 1 d . . . . .
C17 C 0.85699(19) 0.91132(19) 0.02272(17) 0.0244(5) Uani 1 1 d . . . . .
C32 C 0.6753(2) 0.65544(18) 0.07809(18) 0.0253(5) Uani 1 1 d . . . . .
C4 C 0.6901(2) 0.57692(18) 0.59662(19) 0.0295(5) Uani 1 1 d . . . . .
C38 C 0.8369(2) 0.52724(18) 0.16348(17) 0.0243(5) Uani 1 1 d . . . . .
C10 C 0.4149(2) 0.72204(19) 0.4120(2) 0.0296(5) Uani 1 1 d . . . . .
H10 H 0.4028 0.7600 0.3561 0.036 Uiso 1 1 calc R . . . .
C43 C 0.9310(2) 0.5056(2) 0.2113(2) 0.0320(5) Uani 1 1 d . . . . .
H43 H 0.9664 0.5607 0.2375 0.038 Uiso 1 1 calc R . . . .
C19 C 0.6407(2) 0.99477(18) 0.25347(18) 0.0262(5) Uani 1 1 d . . . . .
C37 C 0.5482(2) 0.66815(18) 0.1145(2) 0.0282(5) Uani 1 1 d . . . . .
H37 H 0.5140 0.6842 0.1830 0.034 Uiso 1 1 calc R . . . .
C1 C 0.8749(2) 0.6635(2) 0.4472(2) 0.0324(5) Uani 1 1 d . . . . .
H1 H 0.9382 0.6924 0.3972 0.039 Uiso 1 1 calc R . . . .
C11 C 0.5894(3) 0.53263(19) 0.66855(19) 0.0342(6) Uani 1 1 d . . . . .
H11 H 0.6037 0.4921 0.7222 0.041 Uiso 1 1 calc R . . . .
C23 C 0.4990(2) 1.0117(2) 0.1464(2) 0.0370(6) Uani 1 1 d . . . . .
H23 H 0.4589 0.9814 0.1021 0.044 Uiso 1 1 calc R . . . .
C18 C 0.8924(2) 0.90866(18) 0.19547(17) 0.0246(5) Uani 1 1 d . . . . .
H18A H 0.9145 0.9815 0.1789 0.030 Uiso 1 1 calc R . . . .
H18B H 0.9578 0.8740 0.2195 0.030 Uiso 1 1 calc R . . . .
C25 C 0.7835(2) 0.97850(18) 0.40279(18) 0.0284(5) Uani 1 1 d . . . . .
C31 C 0.9061(2) 0.74107(18) 0.09835(17) 0.0238(5) Uani 1 1 d . . . . .
H31A H 0.9750 0.7247 0.1272 0.029 Uiso 1 1 calc R . . . .
H31B H 0.9298 0.7198 0.0272 0.029 Uiso 1 1 calc R . . . .
C8 C 0.3280(2) 0.6290(2) 0.5666(2) 0.0357(6) Uani 1 1 d . . . . .
H8 H 0.2605 0.6040 0.6149 0.043 Uiso 1 1 calc R . . . .
C9 C 0.3121(2) 0.6851(2) 0.4837(2) 0.0366(6) Uani 1 1 d . . . . .
H9 H 0.2336 0.6985 0.4752 0.044 Uiso 1 1 calc R . . . .
C3 C 0.8130(3) 0.5649(2) 0.6025(2) 0.0368(6) Uani 1 1 d . . . . .
H3 H 0.8320 0.5262 0.6555 0.044 Uiso 1 1 calc R . . . .
C16 C 0.8366(2) 1.0219(2) 0.02603(19) 0.0309(5) Uani 1 1 d . . . . .
H16 H 0.8390 1.0602 0.0838 0.037 Uiso 1 1 calc R . . . .
C24 C 0.5779(2) 0.9501(2) 0.18843(19) 0.0290(5) Uani 1 1 d . . . . .
H24 H 0.5892 0.8781 0.1731 0.035 Uiso 1 1 calc R . . . .
C2 C 0.9033(3) 0.6104(2) 0.5299(2) 0.0387(6) Uani 1 1 d . . . . .
H2 H 0.9841 0.6064 0.5352 0.046 Uiso 1 1 calc R . . . .
C12 C 0.4738(3) 0.5484(2) 0.66020(19) 0.0350(6) Uani 1 1 d . . . . .
H12 H 0.4094 0.5191 0.7087 0.042 Uiso 1 1 calc R . . . .
C39 C 0.7866(2) 0.4429(2) 0.1242(2) 0.0343(6) Uani 1 1 d . . . . .
H39 H 0.7254 0.4562 0.0906 0.041 Uiso 1 1 calc R . . . .
C36 C 0.4722(2) 0.6570(2) 0.0495(2) 0.0378(6) Uani 1 1 d . . . . .
H36 H 0.3875 0.6655 0.0742 0.045 Uiso 1 1 calc R . . . .
C20 C 0.6201(3) 1.1021(2) 0.2783(2) 0.0370(6) Uani 1 1 d . . . . .
H20 H 0.6599 1.1328 0.3227 0.044 Uiso 1 1 calc R . . . .
C42 C 0.9718(3) 0.4011(2) 0.2196(2) 0.0391(6) Uani 1 1 d . . . . .
H42 H 1.0354 0.3871 0.2506 0.047 Uiso 1 1 calc R . . . .
C13 C 0.8314(3) 0.9070(3) -0.1398(2) 0.0405(6) Uani 1 1 d . . . . .
H13 H 0.8296 0.8676 -0.1971 0.049 Uiso 1 1 calc R . . . .
C40 C 0.8270(3) 0.3392(2) 0.1348(3) 0.0438(7) Uani 1 1 d . . . . .
H40 H 0.7914 0.2835 0.1094 0.053 Uiso 1 1 calc R . . . .
C33 C 0.7243(2) 0.6321(2) -0.0241(2) 0.0359(6) Uani 1 1 d . . . . .
H33 H 0.8090 0.6242 -0.0496 0.043 Uiso 1 1 calc R . . . .
C35 C 0.5231(3) 0.6332(2) -0.0519(2) 0.0417(7) Uani 1 1 d . . . . .
H35 H 0.4725 0.6256 -0.0957 0.050 Uiso 1 1 calc R . . . .
C29 C 0.9036(3) 1.0961(2) 0.4739(3) 0.0461(7) Uani 1 1 d . . . . .
H29 H 0.9695 1.1408 0.4648 0.055 Uiso 1 1 calc R . . . .
C30 C 0.8813(3) 1.0462(2) 0.3896(2) 0.0360(6) Uani 1 1 d . . . . .
H30 H 0.9316 1.0581 0.3247 0.043 Uiso 1 1 calc R . . . .
C41 C 0.9193(3) 0.3183(2) 0.1827(2) 0.0421(7) Uani 1 1 d . . . . .
H41 H 0.9460 0.2488 0.1900 0.051 Uiso 1 1 calc R . . . .
C15 C 0.8132(2) 1.0726(2) -0.0574(2) 0.0379(6) Uani 1 1 d . . . . .
H15 H 0.7998 1.1458 -0.0565 0.046 Uiso 1 1 calc R . . . .
C14 C 0.8095(2) 1.0146(3) -0.1425(2) 0.0422(7) Uani 1 1 d . . . . .
H14 H 0.7929 1.0473 -0.1995 0.051 Uiso 1 1 calc R . . . .
C26 C 0.7104(3) 0.9614(2) 0.5008(2) 0.0439(7) Uani 1 1 d . . . . .
H26 H 0.6459 0.9150 0.5109 0.053 Uiso 1 1 calc R . . . .
C28 C 0.8304(3) 1.0804(2) 0.5698(2) 0.0493(8) Uani 1 1 d . . . . .
H28 H 0.8460 1.1147 0.6254 0.059 Uiso 1 1 calc R . . . .
C22 C 0.4801(3) 1.1185(2) 0.1706(3) 0.0467(7) Uani 1 1 d . . . . .
H22 H 0.4274 1.1601 0.1425 0.056 Uiso 1 1 calc R . . . .
C34 C 0.6487(3) 0.6205(3) -0.0887(2) 0.0436(7) Uani 1 1 d . . . . .
H34 H 0.6826 0.6041 -0.1571 0.052 Uiso 1 1 calc R . . . .
C21 C 0.5398(3) 1.1632(2) 0.2365(3) 0.0499(8) Uani 1 1 d . . . . .
H21 H 0.5263 1.2348 0.2531 0.060 Uiso 1 1 calc R . . . .
C27 C 0.7334(4) 1.0135(3) 0.5836(2) 0.0554(9) Uani 1 1 d . . . . .
H27 H 0.6830 1.0031 0.6487 0.066 Uiso 1 1 calc R . . . .

loop_
_atom_site_aniso_label
_atom_site_aniso_U_11
_atom_site_aniso_U_22
_atom_site_aniso_U_33
_atom_site_aniso_U_23
_atom_site_aniso_U_13
_atom_site_aniso_U_12
Br1 0.02938(16) 0.03682(17) 0.03535(17) 0.00781(11) -0.00707(12) -0.00297(11)
Cu1 0.02125(19) 0.02396(19) 0.01997(19) 0.00817(13) -0.00063(13) 0.00027(13)
P2 0.0182(3) 0.0235(3) 0.0209(3) 0.0046(2) -0.0015(2) 0.0001(2)
P1 0.0232(3) 0.0224(3) 0.0200(3) 0.0064(2) -0.0033(2) -0.0004(2)
N2 0.0213(9) 0.0215(9) 0.0258(10) 0.0039(7) -0.0013(8) 0.0029(7)
N4 0.0242(10) 0.0265(10) 0.0203(9) 0.0066(7) -0.0023(7) -0.0035(7)
N1 0.0212(10) 0.0259(9) 0.0232(10) 0.0062(8) -0.0022(8) 0.0025(7)
N3 0.0277(11) 0.0427(12) 0.0263(11) 0.0047(9) -0.0057(8) -0.0012(9)
C5 0.0260(11) 0.0190(10) 0.0207(11) 0.0052(8) -0.0022(9) 0.0017(8)
C6 0.0241(11) 0.0183(10) 0.0228(11) 0.0027(8) -0.0002(9) 0.0005(8)
C7 0.0290(12) 0.0224(11) 0.0259(12) -0.0003(9) 0.0045(10) -0.0021(9)
C17 0.0136(10) 0.0340(12) 0.0229(11) 0.0101(9) 0.0002(8) -0.0030(9)
C32 0.0226(11) 0.0274(11) 0.0251(12) 0.0058(9) -0.0050(9) -0.0022(9)
C4 0.0395(14) 0.0216(11) 0.0268(12) 0.0047(9) -0.0079(10) 0.0008(10)
C38 0.0190(11) 0.0245(11) 0.0248(11) 0.0047(9) 0.0026(9) 0.0018(8)
C10 0.0204(11) 0.0309(12) 0.0346(13) 0.0017(10) -0.0026(10) 0.0060(9)
C43 0.0276(13) 0.0340(13) 0.0323(13) 0.0036(10) -0.0045(10) 0.0014(10)
C19 0.0213(11) 0.0279(12) 0.0272(12) 0.0090(9) -0.0023(9) -0.0016(9)
C37 0.0230(12) 0.0266(12) 0.0329(13) 0.0070(10) -0.0036(10) 0.0005(9)
C1 0.0230(12) 0.0394(14) 0.0334(14) 0.0063(11) -0.0053(10) 0.0025(10)
C11 0.0528(17) 0.0273(12) 0.0217(12) 0.0092(9) -0.0075(11) -0.0055(11)
C23 0.0255(13) 0.0467(15) 0.0398(15) 0.0090(12) -0.0106(11) -0.0018(11)
C18 0.0240(11) 0.0283(11) 0.0211(11) 0.0055(9) -0.0047(9) -0.0043(9)
C25 0.0361(13) 0.0245(11) 0.0255(12) 0.0045(9) -0.0102(10) 0.0046(9)
C31 0.0192(11) 0.0271(11) 0.0229(11) 0.0049(9) -0.0015(9) -0.0003(8)
C8 0.0243(13) 0.0351(13) 0.0388(15) -0.0026(11) 0.0088(10) -0.0049(10)
C9 0.0194(12) 0.0379(14) 0.0475(16) -0.0035(12) -0.0002(11) 0.0036(10)
C3 0.0450(16) 0.0325(13) 0.0372(14) 0.0083(11) -0.0199(12) 0.0066(11)
C16 0.0258(12) 0.0347(13) 0.0282(12) 0.0097(10) 0.0004(10) -0.0033(10)
C24 0.0236(12) 0.0309(12) 0.0306(13) 0.0059(10) -0.0036(10) -0.0011(9)
C2 0.0326(14) 0.0405(14) 0.0457(16) 0.0043(12) -0.0164(12) 0.0083(11)
C12 0.0460(16) 0.0291(12) 0.0224(12) 0.0052(10) 0.0061(11) -0.0097(11)
C39 0.0266(12) 0.0311(13) 0.0436(15) -0.0009(11) -0.0063(11) -0.0001(10)
C36 0.0234(12) 0.0391(14) 0.0515(17) 0.0104(12) -0.0110(11) -0.0023(10)
C20 0.0388(15) 0.0280(12) 0.0470(16) 0.0024(11) -0.0165(12) 0.0017(10)
C42 0.0292(13) 0.0430(15) 0.0406(15) 0.0101(12) -0.0024(11) 0.0116(11)
C13 0.0335(14) 0.0629(19) 0.0272(13) 0.0070(12) -0.0112(11) -0.0062(13)
C40 0.0373(15) 0.0296(13) 0.0602(19) -0.0066(12) -0.0045(13) 0.0013(11)
C33 0.0252(13) 0.0524(16) 0.0282(13) 0.0004(11) -0.0027(10) -0.0061(11)
C35 0.0396(15) 0.0505(16) 0.0413(16) 0.0140(13) -0.0210(13) -0.0131(12)
C29 0.0531(18) 0.0398(15) 0.0536(19) -0.0066(13) -0.0288(15) 0.0009(13)
C30 0.0396(15) 0.0377(14) 0.0317(14) 0.0017(11) -0.0113(11) -0.0010(11)
C41 0.0379(15) 0.0299(13) 0.0481(17) 0.0048(12) 0.0065(12) 0.0118(11)
C15 0.0272(13) 0.0378(14) 0.0432(16) 0.0207(12) 0.0004(11) -0.0005(10)
C14 0.0285(14) 0.0639(19) 0.0361(15) 0.0267(13) -0.0123(11) -0.0054(12)
C26 0.0553(18) 0.0443(16) 0.0280(14) 0.0013(12) -0.0026(13) -0.0051(13)
C28 0.077(2) 0.0409(16) 0.0369(16) -0.0092(12) -0.0291(16) 0.0128(15)
C22 0.0382(16) 0.0426(16) 0.063(2) 0.0155(14) -0.0214(14) 0.0050(12)
C34 0.0419(16) 0.0614(18) 0.0285(14) 0.0041(12) -0.0089(12) -0.0147(13)
C21 0.0506(18) 0.0287(14) 0.074(2) 0.0056(14) -0.0242(16) 0.0082(12)
C27 0.082(3) 0.0546(19) 0.0246(15) -0.0021(13) -0.0063(15) 0.0053(17)

loop_
_atom_type_symbol
_atom_type_description
_atom_type_scat_dispersion_real
_atom_type_scat_dispersion_imag
_atom_type_scat_source
C C 0.0181 0.0091 'International Tables Vol C Tables 4.2.6.8 and 6.1.1.4'
H H 0.0000 0.0000 'International Tables Vol C Tables 4.2.6.8 and 6.1.1.4'
Br Br -0.6763 1.2805 'International Tables Vol C Tables 4.2.6.8 and 6.1.1.4'
Cu Cu -1.9646 0.5888 'International Tables Vol C Tables 4.2.6.8 and 6.1.1.4'
N N 0.0311 0.0180 'International Tables Vol C Tables 4.2.6.8 and 6.1.1.4'
P P 0.2955 0.4335 'International Tables Vol C Tables 4.2.6.8 and 6.1.1.4'

loop_
_geom_angle_atom_site_label_1
_geom_angle_atom_site_label_2
_geom_angle_atom_site_label_3
_geom_angle
_geom_angle_site_symmetry_1
_geom_angle_site_symmetry_3
_geom_angle_publ_flag
P1 Cu1 P2 104.71(2) . . ?
N2 Cu1 P2 125.66(6) . . ?
N2 Cu1 P1 117.72(5) . . ?
N2 Cu1 N1 81.46(8) . . ?
N1 Cu1 P2 115.68(6) . . ?
N1 Cu1 P1 109.44(6) . . ?
C32 P2 Cu1 119.62(8) . . ?
C32 P2 C38 102.21(11) . . ?
C32 P2 C31 104.82(10) . . ?
C38 P2 Cu1 117.59(8) . . ?
C38 P2 C31 103.14(10) . . ?
C31 P2 Cu1 107.67(7) . . ?
C19 P1 Cu1 115.97(8) . . ?
C19 P1 C18 104.75(10) . . ?
C19 P1 C25 105.38(11) . . ?
C18 P1 Cu1 106.26(8) . . ?
C25 P1 Cu1 119.32(8) . . ?
C25 P1 C18 103.56(11) . . ?
C6 N2 Cu1 111.42(14) . . ?
C10 N2 Cu1 130.75(17) . . ?
C10 N2 C6 117.6(2) . . ?
C17 N4 C18 121.42(19) . . ?
C17 N4 C31 121.31(19) . . ?
C18 N4 C31 116.96(18) . . ?
C5 N1 Cu1 111.66(15) . . ?
C1 N1 Cu1 129.84(17) . . ?
C1 N1 C5 118.4(2) . . ?
C17 N3 C13 117.6(2) . . ?
N1 C5 C6 117.5(2) . . ?
N1 C5 C4 122.8(2) . . ?
C4 C5 C6 119.7(2) . . ?
N2 C6 C5 117.39(19) . . ?
N2 C6 C7 123.0(2) . . ?
C7 C6 C5 119.6(2) . . ?
C6 C7 C8 117.7(2) . . ?
C6 C7 C12 118.8(2) . . ?
C8 C7 C12 123.4(2) . . ?
N4 C17 C16 122.0(2) . . ?
N3 C17 N4 116.3(2) . . ?
N3 C17 C16 121.8(2) . . ?
C37 C32 P2 119.40(18) . . ?
C33 C32 P2 121.73(19) . . ?
C33 C32 C37 118.8(2) . . ?
C5 C4 C11 119.3(2) . . ?
C3 C4 C5 117.2(2) . . ?
C3 C4 C11 123.5(2) . . ?
C43 C38 P2 119.03(18) . . ?
C39 C38 P2 122.02(19) . . ?
C39 C38 C43 118.6(2) . . ?
N2 C10 H10 118.5 . . ?
N2 C10 C9 122.9(2) . . ?
C9 C10 H10 118.5 . . ?
C38 C43 H43 120.1 . . ?
C42 C43 C38 119.9(2) . . ?
C42 C43 H43 120.1 . . ?
C24 C19 P1 116.62(18) . . ?
C20 C19 P1 124.38(19) . . ?
C20 C19 C24 119.0(2) . . ?
C32 C37 H37 119.7 . . ?
C36 C37 C32 120.5(2) . . ?
C36 C37 H37 119.7 . . ?
N1 C1 H1 119.0 . . ?
N1 C1 C2 122.1(2) . . ?
C2 C1 H1 119.0 . . ?
C4 C11 H11 119.5 . . ?
C12 C11 C4 120.9(2) . . ?
C12 C11 H11 119.5 . . ?
C24 C23 H23 120.1 . . ?
C22 C23 H23 120.1 . . ?
C22 C23 C24 119.8(3) . . ?
P1 C18 H18A 109.3 . . ?
P1 C18 H18B 109.3 . . ?
N4 C18 P1 111.47(15) . . ?
N4 C18 H18A 109.3 . . ?
N4 C18 H18B 109.3 . . ?
H18A C18 H18B 108.0 . . ?
C30 C25 P1 123.7(2) . . ?
C30 C25 C26 119.0(2) . . ?
C26 C25 P1 117.3(2) . . ?
P2 C31 H31A 109.0 . . ?
P2 C31 H31B 109.0 . . ?
N4 C31 P2 112.76(15) . . ?
N4 C31 H31A 109.0 . . ?
N4 C31 H31B 109.0 . . ?
H31A C31 H31B 107.8 . . ?
C7 C8 H8 120.4 . . ?
C9 C8 C7 119.3(2) . . ?
C9 C8 H8 120.4 . . ?
C10 C9 H9 120.3 . . ?
C8 C9 C10 119.4(2) . . ?
C8 C9 H9 120.3 . . ?
C4 C3 H3 120.4 . . ?
C2 C3 C4 119.2(2) . . ?
C2 C3 H3 120.4 . . ?
C17 C16 H16 120.5 . . ?
C15 C16 C17 119.0(2) . . ?
C15 C16 H16 120.5 . . ?
C19 C24 H24 119.6 . . ?
C23 C24 C19 120.8(2) . . ?
C23 C24 H24 119.6 . . ?
C1 C2 H2 119.9 . . ?
C3 C2 C1 120.1(2) . . ?
C3 C2 H2 119.9 . . ?
C7 C12 H12 119.2 . . ?
C11 C12 C7 121.5(2) . . ?
C11 C12 H12 119.2 . . ?
C38 C39 H39 119.6 . . ?
C40 C39 C38 120.7(3) . . ?
C40 C39 H39 119.6 . . ?
C37 C36 H36 120.2 . . ?
C35 C36 C37 119.6(2) . . ?
C35 C36 H36 120.2 . . ?
C19 C20 H20 120.1 . . ?
C21 C20 C19 119.8(3) . . ?
C21 C20 H20 120.1 . . ?
C43 C42 H42 119.6 . . ?
C41 C42 C43 120.9(3) . . ?
C41 C42 H42 119.6 . . ?
N3 C13 H13 117.8 . . ?
N3 C13 C14 124.3(3) . . ?
C14 C13 H13 117.8 . . ?
C39 C40 H40 119.8 . . ?
C41 C40 C39 120.3(3) . . ?
C41 C40 H40 119.8 . . ?
C32 C33 H33 119.7 . . ?
C34 C33 C32 120.7(3) . . ?
C34 C33 H33 119.7 . . ?
C36 C35 H35 119.9 . . ?
C36 C35 C34 120.3(3) . . ?
C34 C35 H35 119.9 . . ?
C30 C29 H29 119.4 . . ?
C28 C29 H29 119.4 . . ?
C28 C29 C30 121.1(3) . . ?
C25 C30 H30 120.2 . . ?
C29 C30 C25 119.7(3) . . ?
C29 C30 H30 120.2 . . ?
C42 C41 C40 119.5(3) . . ?
C42 C41 H41 120.2 . . ?
C40 C41 H41 120.2 . . ?
C16 C15 H15 120.1 . . ?
C16 C15 C14 119.9(3) . . ?
C14 C15 H15 120.1 . . ?
C13 C14 C15 117.5(2) . . ?
C13 C14 H14 121.3 . . ?
C15 C14 H14 121.3 . . ?
C25 C26 H26 119.9 . . ?
C27 C26 C25 120.1(3) . . ?
C27 C26 H26 119.9 . . ?
C29 C28 H28 120.2 . . ?
C29 C28 C27 119.6(3) . . ?
C27 C28 H28 120.2 . . ?
C23 C22 H22 120.0 . . ?
C21 C22 C23 119.9(3) . . ?
C21 C22 H22 120.0 . . ?
C33 C34 H34 120.0 . . ?
C35 C34 C33 120.1(3) . . ?
C35 C34 H34 120.0 . . ?
C20 C21 H21 119.7 . . ?
C22 C21 C20 120.7(3) . . ?
C22 C21 H21 119.7 . . ?
C26 C27 H27 119.8 . . ?
C28 C27 C26 120.4(3) . . ?
C28 C27 H27 119.8 . . ?

loop_
_geom_bond_atom_site_label_1
_geom_bond_atom_site_label_2
_geom_bond_distance
_geom_bond_site_symmetry_2
_geom_bond_publ_flag
Cu1 P2 2.2396(6) . ?
Cu1 P1 2.2271(6) . ?
Cu1 N2 2.0611(19) . ?
Cu1 N1 2.062(2) . ?
P2 C32 1.826(2) . ?
P2 C38 1.835(2) . ?
P2 C31 1.866(2) . ?
P1 C19 1.817(2) . ?
P1 C18 1.863(2) . ?
P1 C25 1.821(2) . ?
N2 C6 1.364(3) . ?
N2 C10 1.331(3) . ?
N4 C17 1.386(3) . ?
N4 C18 1.450(3) . ?
N4 C31 1.457(3) . ?
N1 C5 1.355(3) . ?
N1 C1 1.329(3) . ?
N3 C17 1.334(3) . ?
N3 C13 1.350(3) . ?
C5 C6 1.438(3) . ?
C5 C4 1.412(3) . ?
C6 C7 1.398(3) . ?
C7 C8 1.403(4) . ?
C7 C12 1.442(4) . ?
C17 C16 1.405(3) . ?
C32 C37 1.394(3) . ?
C32 C33 1.384(4) . ?
C4 C11 1.420(4) . ?
C4 C3 1.410(4) . ?
C38 C43 1.395(4) . ?
C38 C39 1.393(3) . ?
C10 H10 0.9300 . ?
C10 C9 1.399(4) . ?
C43 H43 0.9300 . ?
C43 C42 1.394(4) . ?
C19 C24 1.396(3) . ?
C19 C20 1.394(3) . ?
C37 H37 0.9300 . ?
C37 C36 1.388(4) . ?
C1 H1 0.9300 . ?
C1 C2 1.403(4) . ?
C11 H11 0.9300 . ?
C11 C12 1.344(4) . ?
C23 H23 0.9300 . ?
C23 C24 1.387(4) . ?
C23 C22 1.385(4) . ?
C18 H18A 0.9700 . ?
C18 H18B 0.9700 . ?
C25 C30 1.391(4) . ?
C25 C26 1.391(4) . ?
C31 H31A 0.9700 . ?
C31 H31B 0.9700 . ?
C8 H8 0.9300 . ?
C8 C9 1.370(4) . ?
C9 H9 0.9300 . ?
C3 H3 0.9300 . ?
C3 C2 1.361(4) . ?
C16 H16 0.9300 . ?
C16 C15 1.374(4) . ?
C24 H24 0.9300 . ?
C2 H2 0.9300 . ?
C12 H12 0.9300 . ?
C39 H39 0.9300 . ?
C39 C40 1.388(4) . ?
C36 H36 0.9300 . ?
C36 C35 1.378(4) . ?
C20 H20 0.9300 . ?
C20 C21 1.394(4) . ?
C42 H42 0.9300 . ?
C42 C41 1.375(4) . ?
C13 H13 0.9300 . ?
C13 C14 1.373(4) . ?
C40 H40 0.9300 . ?
C40 C41 1.377(5) . ?
C33 H33 0.9300 . ?
C33 C34 1.380(4) . ?
C35 H35 0.9300 . ?
C35 C34 1.379(4) . ?
C29 H29 0.9300 . ?
C29 C30 1.390(4) . ?
C29 C28 1.366(5) . ?
C30 H30 0.9300 . ?
C41 H41 0.9300 . ?
C15 H15 0.9300 . ?
C15 C14 1.381(4) . ?
C14 H14 0.9300 . ?
C26 H26 0.9300 . ?
C26 C27 1.390(4) . ?
C28 H28 0.9300 . ?
C28 C27 1.377(5) . ?
C22 H22 0.9300 . ?
C22 C21 1.381(5) . ?
C34 H34 0.9300 . ?
C21 H21 0.9300 . ?
C27 H27 0.9300 . ?
